data_7044300
loop_
_publ_author_name
'Korzekwa, Jana'
'Scheurer, Andreas'
'Heinemann, Frank'
'Meyer, Karsten'

_publ_section_title
;
 Synthesis and Characterization of Uranium(IV) Tetrachloro Complexes in
 Bis-Pyrazolylpyridine Ligand Environments
;
_journal_name_full 'Dalton Trans.'
_journal_paper_doi 10.1039/C7DT02947K
_journal_year 2017
_chemical_absolute_configuration ad
_chemical_formula_moiety 'C27 H33 Cl4 N5 U, 0.8(C4 H8 O), 0.2(C4 H10 O)'
_chemical_formula_sum 'C31 H41.4 Cl4 N5 O U'
_chemical_formula_weight 879.92
_chemical_name_systematic
;
 ? 
;
_chemical_properties_physical ', Air-sensitive,Moisture-sensitive'
_space_group_crystal_system monoclinic
_space_group_IT_number 4
_space_group_name_Hall 'P 2yb'
_space_group_name_H-M_alt 'P 1 21 1'
_symmetry_space_group_name_Hall 'P 2yb'
_symmetry_space_group_name_H-M 'P 1 21 1'
_atom_sites_solution_hydrogens geom
_audit_creation_date 2017-07-04
_audit_creation_method
;
Olex2 1.2
(compiled 2017.03.28 svn.r3405 for OlexSys, GUI svn.r5337)
;
_audit_update_record
;
2017-07-05 deposited with the CCDC.
2017-09-21 downloaded from the CCDC.
;
_cell_angle_alpha 90
_cell_angle_beta 102.9240(10)
_cell_angle_gamma 90
_cell_formula_units_Z 4
_cell_length_a 9.8297(2)
_cell_length_b 19.9918(3)
_cell_length_c 17.9909(3)
_cell_measurement_reflns_used 9009
_cell_measurement_temperature 100(2)
_cell_measurement_theta_max 27.07
_cell_measurement_theta_min 2.54
_cell_volume 3445.89(11)
_computing_cell_refinement 'SAINT v7.68A (Bruker, 2009)'
_computing_data_collection 'Bruker APEX2'
_computing_data_reduction 'SAINT v7.68A (Bruker, 2009)'
_computing_molecular_graphics 'Olex2 (Dolomanov et al., 2009)'
_computing_publication_material 'Olex2 (Dolomanov et al., 2009)'
_computing_structure_refinement 'XL (Sheldrick, 2008)'
_computing_structure_solution 'SHELXTL 6.12 (Bruker AXS, 2002)'
_diffrn_ambient_temperature 100(2)
_diffrn_detector_area_resol_mean 83.33
_diffrn_measured_fraction_theta_full 0.997
_diffrn_measured_fraction_theta_max 0.948
_diffrn_measurement_device_type 'Bruker Smart APEX-II CCD'
_diffrn_measurement_method '\f and \w scans'
_diffrn_radiation_monochromator graphite
_diffrn_radiation_source 'fine-focus sealed tube'
_diffrn_radiation_type MoK\a
_diffrn_radiation_wavelength 0.71073
_diffrn_reflns_av_R_equivalents 0.0270
_diffrn_reflns_av_unetI/netI 0.0334
_diffrn_reflns_Laue_measured_fraction_full 0.997
_diffrn_reflns_Laue_measured_fraction_max 0.948
_diffrn_reflns_limit_h_max 12
_diffrn_reflns_limit_h_min -12
_diffrn_reflns_limit_k_max 25
_diffrn_reflns_limit_k_min -25
_diffrn_reflns_limit_l_max 22
_diffrn_reflns_limit_l_min -22
_diffrn_reflns_number 52273
_diffrn_reflns_point_group_measured_fraction_full 0.986
_diffrn_reflns_point_group_measured_fraction_max 0.914
_diffrn_reflns_theta_full 25.000
_diffrn_reflns_theta_max 27.097
_diffrn_reflns_theta_min 2.409
_diffrn_standards_number 0
_exptl_absorpt_coefficient_mu 5.052
_exptl_absorpt_correction_T_max 0.7455
_exptl_absorpt_correction_T_min 0.5187
_exptl_absorpt_correction_type multi-scan
_exptl_absorpt_process_details
;
SADABS-2008/1 (Bruker,2008) was used for absorption correction.
wR2(int) was 0.1376 before and 0.0537 after correction.
The Ratio of minimum to maximum transmission is 0.6958.
The \l/2 correction factor is 0.0015.
;
_exptl_crystal_colour green
_exptl_crystal_colour_primary green
_exptl_crystal_density_diffrn 1.696
_exptl_crystal_density_method 'not measured'
_exptl_crystal_description block
_exptl_crystal_F_000 1722
_exptl_crystal_recrystallization_method 'Re-crystallisation from solvent: diethylether, tetrahydrofuran'
_exptl_crystal_size_max 0.42
_exptl_crystal_size_mid 0.39
_exptl_crystal_size_min 0.26
_refine_diff_density_max 1.010
_refine_diff_density_min -0.719
_refine_diff_density_rms 0.088
_refine_ls_abs_structure_details
;
 Flack x determined using 5520 quotients [(I+)-(I-)]/[(I+)+(I-)]
 (Parsons, Flack and Wagner, Acta Cryst. B69 (2013) 249-259).
;
_refine_ls_abs_structure_Flack 0.014(3)
_refine_ls_extinction_method none
_refine_ls_goodness_of_fit_ref 1.038
_refine_ls_hydrogen_treatment constr
_refine_ls_matrix_type full
_refine_ls_number_parameters 814
_refine_ls_number_reflns 13913
_refine_ls_number_restraints 269
_refine_ls_restrained_S_all 1.105
_refine_ls_R_factor_all 0.0268
_refine_ls_R_factor_gt 0.0227
_refine_ls_shift/su_max 0.002
_refine_ls_shift/su_mean 0.000
_refine_ls_structure_factor_coef Fsqd
_refine_ls_weighting_details 'w=1/[\s^2^(Fo^2^)+(0.0290P)^2^+0.4548P] where P=(Fo^2^+2Fc^2^)/3'
_refine_ls_weighting_scheme calc
_refine_ls_wR_factor_gt 0.0553
_refine_ls_wR_factor_ref 0.0568
_reflns_Friedel_coverage 0.873
_reflns_Friedel_fraction_full 0.973
_reflns_Friedel_fraction_max 0.878
_reflns_number_gt 12666
_reflns_number_total 13913
_reflns_threshold_expression 'I > 2\s(I)'
_cod_data_source_file c7dt02947k1.cif
_cod_data_source_block sa1210
_cod_original_formula_sum 'C31 H41.40 Cl4 N5 O U'
_cod_database_code 7044300
_shelx_shelxl_version_number 2016/6
_shelx_space_group_comment
;
The symmetry employed for this shelxl refinement is uniquely defined
by the following loop, which should always be used as a source of
symmetry information in preference to the above space-group names.
They are only intended as comments.
;
_shelx_estimated_absorpt_t_max 0.353
_shelx_estimated_absorpt_t_min 0.225
_olex2_refinement_description
;
1. Fixed Uiso
 At 1.2 times of:
  All C(H) groups, All C(H,H) groups, All N(H) groups
 At 1.5 times of:
  All C(H,H,H) groups
2. Restrained distances
 C211-C212 = C214-C215
 1.54 with sigma of 0.01
3. Uiso/Uaniso restraints and constraints
C12 \\sim C13 \\sim C14 \\sim C15 \\sim C16 \\sim C17 \\sim C18 \\sim C19:
within 2A with sigma of 0.005 and sigma for terminal atoms of 0.01
O100 \\sim C101 \\sim C102 \\sim C103 \\sim C104: within 2A with sigma of 0.003
and sigma for terminal atoms of 0.006
O200 \\sim C201 \\sim C202 \\sim C203 \\sim C204: within 2A with sigma of 0.003
and sigma for terminal atoms of 0.006
C211 \\sim C212 \\sim O213 \\sim C214 \\sim C215: within 2A with sigma of 0.003
and sigma for terminal atoms of 0.006
Uanis(C19) \\sim Ueq, Uanis(C45) \\sim Ueq, Uanis(C46) \\sim Ueq: with sigma of
0.003 and sigma for terminal atoms of 0.006
Uanis(O100) \\sim Ueq, Uanis(C101) \\sim Ueq, Uanis(C102) \\sim Ueq,
Uanis(C103) \\sim Ueq, Uanis(C104) \\sim Ueq: with sigma of 0.003 and sigma for
terminal atoms of 0.006
Uanis(O200) \\sim Ueq, Uanis(C201) \\sim Ueq, Uanis(C202) \\sim Ueq,
Uanis(C203) \\sim Ueq, Uanis(C204) \\sim Ueq: with sigma of 0.003 and sigma for
terminal atoms of 0.006
Uanis(C211) \\sim Ueq, Uanis(C212) \\sim Ueq, Uanis(O213) \\sim Ueq,
Uanis(C214) \\sim Ueq, Uanis(C215) \\sim Ueq: with sigma of 0.003 and sigma for
terminal atoms of 0.006
4. Same fragment restrains
{O100, C101, C102, C103, C104} sigma for 1-2: 0.02, 1-3: 0.04
{O200, C204, C203, C202, C201} sigma for 1-2: 0.02, 1-3: 0.04
as
{O200, C201, C202, C203, C204}
5. Others
 Fixed Sof: O200(0.6) C201(0.6) H20A(0.6) H20B(0.6) C202(0.6) H20C(0.6)
 H20D(0.6) C203(0.6) H20E(0.6) H20F(0.6) C204(0.6) H20G(0.6) H20H(0.6)
 C211(0.4) H21C(0.4) H21D(0.4) H21E(0.4) C212(0.4) H21F(0.4) H21G(0.4)
 O213(0.4) C214(0.4) H21H(0.4) H21I(0.4) C215(0.4) H21J(0.4) H21K(0.4) H21L(0.4)
6.a Ternary CH refined with riding coordinates:
 C12(H12), C23(H23), C39(H39), C50(H50)
6.b Secondary CH2 refined with riding coordinates:
 C13(H13A,H13B), C14(H14A,H14B), C21(H21A,H21B), C22(H22A,H22B), C40(H40A,
 H40B), C41(H41A,H41B), C48(H48A,H48B), C49(H49A,H49B), C101(H10A,H10B),
 C102(H10C,H10D), C103(H10E,H10F), C104(H10G,H10H), C201(H20A,H20B), C202(H20C,
 H20D), C203(H20E,H20F), C204(H20G,H20H), C212(H21F,H21G), C214(H21H,H21I)
6.c Me refined with riding coordinates:
 C211(H21C,H21D,H21E), C215(H21J,H21K,H21L)
6.d Aromatic/amide H refined with riding coordinates:
 N2(H2), N5(H5), C5(H5A), C6(H6), C7(H7), N7(H7A), N10(H10), C32(H32),
 C33(H33), C34(H34)
6.e Idealised Me refined as rotating group:
 C17(H17A,H17B,H17C), C18(H18A,H18B,H18C), C19(H19A,H19B,H19C), C25(H25A,H25B,
 H25C), C26(H26A,H26B,H26C), C27(H27A,H27B,H27C), C44(H44A,H44B,H44C), C45(H45A,
 H45B,H45C), C46(H46A,H46B,H46C), C52(H52A,H52B,H52C), C53(H53A,H53B,H53C),
 C54(H54A,H54B,H54C)
;
_olex2_submission_special_instructions 'No special instructions were received'

loop_
_space_group_symop_operation_xyz
'x, y, z'
'-x, y+1/2, -z'

loop_
_atom_site_label
_atom_site_type_symbol
_atom_site_fract_x
_atom_site_fract_y
_atom_site_fract_z
_atom_site_U_iso_or_equiv
_atom_site_adp_type
_atom_site_occupancy
_atom_site_site_symmetry_order
_atom_site_calc_flag
_atom_site_refinement_flags_posn
_atom_site_refinement_flags_adp
_atom_site_refinement_flags_occupancy
_atom_site_disorder_assembly
_atom_site_disorder_group
U1 U 1.10120(2) 0.62458(2) 0.13664(2) 0.01581(7) Uani 1 1 d . . . . .
Cl1 Cl 1.28989(18) 0.71911(10) 0.13885(11) 0.0230(4) Uani 1 1 d . . . . .
Cl2 Cl 1.31319(17) 0.54231(10) 0.15918(10) 0.0213(4) Uani 1 1 d . . . . .
Cl3 Cl 1.11953(15) 0.63046(12) 0.28179(8) 0.0221(4) Uani 1 1 d . . . . .
Cl4 Cl 1.05932(17) 0.61665(13) -0.01063(9) 0.0290(4) Uani 1 1 d . . . . .
N1 N 0.9666(6) 0.7334(3) 0.1312(4) 0.0229(15) Uani 1 1 d . . . . .
N2 N 1.0110(7) 0.7967(4) 0.1463(4) 0.0351(19) Uani 1 1 d . . . . .
H2 H 1.099115 0.808614 0.161329 0.042 Uiso 1 1 calc R . . . .
N3 N 0.8277(4) 0.6178(3) 0.1073(3) 0.0167(12) Uani 1 1 d . . . . .
N4 N 0.9940(6) 0.5114(3) 0.1331(3) 0.0192(14) Uani 1 1 d . . . . .
N5 N 1.0523(7) 0.4480(3) 0.1380(3) 0.0216(15) Uani 1 1 d . . . . .
H5 H 1.142698 0.440180 0.148307 0.026 Uiso 1 1 calc R . . . .
C1 C 0.9034(8) 0.8389(4) 0.1355(4) 0.0252(18) Uani 1 1 d . . . . .
C2 C 0.7820(7) 0.8024(4) 0.1132(4) 0.0236(17) Uani 1 1 d . . . . .
C3 C 0.8260(7) 0.7364(4) 0.1123(4) 0.0195(16) Uani 1 1 d . . . . .
C4 C 0.7479(8) 0.6743(4) 0.0964(4) 0.0208(17) Uani 1 1 d . . . . .
C5 C 0.6065(7) 0.6711(4) 0.0753(4) 0.0250(18) Uani 1 1 d . . . . .
H5A H 0.553832 0.711293 0.066298 0.030 Uiso 1 1 calc R . . . .
C6 C 0.5385(7) 0.6107(4) 0.0669(4) 0.0258(18) Uani 1 1 d . . . . .
H6 H 0.439533 0.608682 0.052294 0.031 Uiso 1 1 calc R . . . .
C7 C 0.6176(7) 0.5525(4) 0.0801(4) 0.0240(17) Uani 1 1 d . . . . .
H7 H 0.574020 0.509820 0.075755 0.029 Uiso 1 1 calc R . . . .
C8 C 0.7629(7) 0.5583(4) 0.0999(4) 0.0203(17) Uani 1 1 d . . . . .
C9 C 0.8540(7) 0.4993(4) 0.1143(4) 0.0172(15) Uani 1 1 d . . . . .
C10 C 0.8268(7) 0.4319(4) 0.1113(4) 0.0215(17) Uani 1 1 d . . . . .
C11 C 0.9565(7) 0.4010(4) 0.1255(4) 0.0222(17) Uani 1 1 d . . . . .
C12 C 0.6646(8) 0.8517(4) 0.1102(4) 0.0385(16) Uani 1 1 d . U . . .
H12 H 0.571064 0.837698 0.079676 0.046 Uiso 1 1 calc R . . . .
C13 C 0.6715(10) 0.8706(5) 0.1946(4) 0.0594(19) Uani 1 1 d . U . . .
H13A H 0.591102 0.898911 0.199080 0.071 Uiso 1 1 calc R . . . .
H13B H 0.672601 0.830121 0.226368 0.071 Uiso 1 1 calc R . . . .
C14 C 0.8082(11) 0.9092(5) 0.2182(5) 0.065(2) Uani 1 1 d . U . . .
H14A H 0.791094 0.955094 0.234641 0.078 Uiso 1 1 calc R . . . .
H14B H 0.872970 0.886211 0.260491 0.078 Uiso 1 1 calc R . . . .
C15 C 0.8676(10) 0.9109(4) 0.1474(5) 0.050(2) Uani 1 1 d . U . . .
C16 C 0.7294(8) 0.9155(4) 0.0814(4) 0.0321(15) Uani 1 1 d . U . . .
C17 C 0.6467(8) 0.9793(4) 0.0860(5) 0.042(2) Uani 1 1 d . U . . .
H17A H 0.550875 0.973676 0.056216 0.062 Uiso 1 1 calc GR . . . .
H17B H 0.690782 1.016809 0.065290 0.062 Uiso 1 1 calc GR . . . .
H17C H 0.645219 0.988454 0.139290 0.062 Uiso 1 1 calc GR . . . .
C18 C 0.7507(7) 0.9096(4) 0.0012(4) 0.0334(17) Uani 1 1 d . U . . .
H18A H 0.661462 0.916487 -0.035209 0.050 Uiso 1 1 calc GR . . . .
H18B H 0.786776 0.865005 -0.006238 0.050 Uiso 1 1 calc GR . . . .
H18C H 0.817738 0.943558 -0.007069 0.050 Uiso 1 1 calc GR . . . .
C19 C 0.9764(12) 0.9622(6) 0.1475(7) 0.076(3) Uani 1 1 d . U . . .
H19A H 1.058710 0.951917 0.187830 0.114 Uiso 1 1 calc GR . . . .
H19B H 0.940098 1.006289 0.156836 0.114 Uiso 1 1 calc GR . . . .
H19C H 1.002260 0.962180 0.097994 0.114 Uiso 1 1 calc GR . . . .
C20 C 0.9379(6) 0.3278(3) 0.1094(4) 0.0211(14) Uani 1 1 d . . . . .
C21 C 0.8870(6) 0.3267(3) 0.0201(4) 0.0270(15) Uani 1 1 d . . . . .
H21A H 0.949059 0.354028 -0.004247 0.032 Uiso 1 1 calc R . . . .
H21B H 0.884223 0.280473 0.000197 0.032 Uiso 1 1 calc R . . . .
C22 C 0.7364(7) 0.3577(4) 0.0053(4) 0.0292(16) Uani 1 1 d . . . . .
H22A H 0.728670 0.397719 -0.027876 0.035 Uiso 1 1 calc R . . . .
H22B H 0.664715 0.324685 -0.018413 0.035 Uiso 1 1 calc R . . . .
C23 C 0.7221(6) 0.3766(4) 0.0869(4) 0.0248(14) Uani 1 1 d . . . . .
H23 H 0.625112 0.386121 0.092596 0.030 Uiso 1 1 calc R . . . .
C24 C 0.7978(7) 0.3175(3) 0.1355(4) 0.0261(16) Uani 1 1 d . . . . .
C25 C 0.7289(8) 0.2496(4) 0.1124(5) 0.037(2) Uani 1 1 d . . . . .
H25A H 0.630835 0.251309 0.115856 0.055 Uiso 1 1 calc GR . . . .
H25B H 0.777520 0.214857 0.146819 0.055 Uiso 1 1 calc GR . . . .
H25C H 0.734236 0.239122 0.059956 0.055 Uiso 1 1 calc GR . . . .
C26 C 0.8110(8) 0.3256(4) 0.2205(4) 0.0401(19) Uani 1 1 d . . . . .
H26A H 0.718399 0.322578 0.231998 0.060 Uiso 1 1 calc GR . . . .
H26B H 0.852362 0.369245 0.236793 0.060 Uiso 1 1 calc GR . . . .
H26C H 0.870939 0.290069 0.247657 0.060 Uiso 1 1 calc GR . . . .
C27 C 1.0584(8) 0.2811(4) 0.1393(5) 0.0298(19) Uani 1 1 d . . . . .
H27A H 1.082328 0.282776 0.195123 0.045 Uiso 1 1 calc GR . . . .
H27B H 1.139270 0.294889 0.119548 0.045 Uiso 1 1 calc GR . . . .
H27C H 1.031753 0.235368 0.122520 0.045 Uiso 1 1 calc GR . . . .
U2 U 0.59622(2) 0.87350(2) 0.64275(2) 0.01720(7) Uani 1 1 d . . . . .
Cl5 Cl 0.80574(18) 0.95834(10) 0.66534(12) 0.0263(4) Uani 1 1 d . . . . .
Cl6 Cl 0.79159(19) 0.78205(10) 0.65022(11) 0.0249(4) Uani 1 1 d . . . . .
Cl7 Cl 0.59377(16) 0.86730(13) 0.78647(9) 0.0287(4) Uani 1 1 d . . . . .
Cl8 Cl 0.55996(16) 0.87754(14) 0.49520(9) 0.0308(4) Uani 1 1 d . . . . .
N6 N 0.4654(6) 0.7652(3) 0.6295(4) 0.0250(16) Uani 1 1 d . . . . .
N7 N 0.5130(8) 0.7003(4) 0.6339(4) 0.039(2) Uani 1 1 d . . . . .
H7A H 0.601249 0.688491 0.647660 0.047 Uiso 1 1 calc R . . . .
N8 N 0.3236(5) 0.8777(4) 0.6114(3) 0.0194(12) Uani 1 1 d . . . . .
N9 N 0.4860(6) 0.9870(3) 0.6378(3) 0.0182(14) Uani 1 1 d . . . . .
N10 N 0.5437(6) 1.0482(3) 0.6497(3) 0.0169(13) Uani 1 1 d . . . . .
H10 H 0.633929 1.056405 0.661462 0.020 Uiso 1 1 calc R . . . .
C28 C 0.4056(8) 0.6577(4) 0.6142(4) 0.0295(19) Uani 1 1 d . . . . .
C29 C 0.2854(7) 0.6934(4) 0.5952(4) 0.0221(16) Uani 1 1 d . . . . .
C30 C 0.3246(7) 0.7602(4) 0.6045(4) 0.0195(16) Uani 1 1 d . . . . .
C31 C 0.2476(7) 0.8226(4) 0.5975(4) 0.0190(16) Uani 1 1 d . . . . .
C32 C 0.1013(7) 0.8232(4) 0.5775(5) 0.0260(18) Uani 1 1 d . . . . .
H32 H 0.049931 0.782835 0.565756 0.031 Uiso 1 1 calc R . . . .
C33 C 0.0348(6) 0.8834(5) 0.5752(4) 0.0304(19) Uani 1 1 d . . . . .
H33 H -0.064283 0.885279 0.563475 0.036 Uiso 1 1 calc R . . . .
C34 C 0.1121(7) 0.9414(4) 0.5899(4) 0.0255(18) Uani 1 1 d . . . . .
H34 H 0.066831 0.983594 0.587951 0.031 Uiso 1 1 calc R . . . .
C35 C 0.2559(7) 0.9376(4) 0.6075(4) 0.0190(16) Uani 1 1 d . . . . .
C36 C 0.3460(7) 0.9959(4) 0.6237(4) 0.0200(17) Uani 1 1 d . . . . .
C37 C 0.3161(7) 1.0639(4) 0.6249(4) 0.0165(15) Uani 1 1 d . . . . .
C38 C 0.4434(7) 1.0951(3) 0.6410(4) 0.0173(15) Uani 1 1 d . . . . .
C39 C 0.1716(6) 0.6426(3) 0.5647(4) 0.0286(16) Uani 1 1 d . . . . .
H39 H 0.073915 0.656914 0.564102 0.034 Uiso 1 1 calc R . . . .
C40 C 0.1990(6) 0.6195(4) 0.4887(3) 0.0290(14) Uani 1 1 d . . . . .
H40A H 0.206215 0.658113 0.455431 0.035 Uiso 1 1 calc R . . . .
H40B H 0.123676 0.589491 0.461942 0.035 Uiso 1 1 calc R . . . .
C41 C 0.3398(7) 0.5815(4) 0.5109(4) 0.0324(17) Uani 1 1 d . . . . .
H41A H 0.412333 0.603867 0.489376 0.039 Uiso 1 1 calc R . . . .
H41B H 0.329564 0.534701 0.492563 0.039 Uiso 1 1 calc R . . . .
C42 C 0.3776(8) 0.5843(4) 0.6002(5) 0.043(2) Uani 1 1 d . . . . .
C43 C 0.2272(10) 0.5824(4) 0.6165(4) 0.045(2) Uani 1 1 d . . . . .
C44 C 0.1508(11) 0.5176(5) 0.5933(5) 0.058(3) Uani 1 1 d . . . . .
H44A H 0.160978 0.504770 0.542276 0.086 Uiso 1 1 calc GR . . . .
H44B H 0.051583 0.523395 0.592864 0.086 Uiso 1 1 calc GR . . . .
H44C H 0.190068 0.482431 0.629832 0.086 Uiso 1 1 calc GR . . . .
C45 C 0.2289(12) 0.5957(5) 0.7026(5) 0.077(3) Uani 1 1 d . U . . .
H45A H 0.134404 0.590162 0.711015 0.115 Uiso 1 1 calc GR . . . .
H45B H 0.261255 0.641386 0.716065 0.115 Uiso 1 1 calc GR . . . .
H45C H 0.291934 0.563809 0.734454 0.115 Uiso 1 1 calc GR . . . .
C46 C 0.4862(12) 0.5329(6) 0.6354(7) 0.080(4) Uani 1 1 d . U . . .
H46A H 0.485481 0.527214 0.689415 0.120 Uiso 1 1 calc GR . . . .
H46B H 0.578636 0.548202 0.630744 0.120 Uiso 1 1 calc GR . . . .
H46C H 0.464633 0.490140 0.608816 0.120 Uiso 1 1 calc GR . . . .
C47 C 0.4263(6) 1.1691(3) 0.6540(4) 0.0213(14) Uani 1 1 d . . . . .
C48 C 0.3822(6) 1.1697(4) 0.7310(4) 0.0278(16) Uani 1 1 d . . . . .
H48A H 0.377045 1.216070 0.749562 0.033 Uiso 1 1 calc R . . . .
H48B H 0.449151 1.144032 0.769919 0.033 Uiso 1 1 calc R . . . .
C49 C 0.2346(6) 1.1359(4) 0.7138(4) 0.0302(16) Uani 1 1 d . . . . .
H49A H 0.234211 1.095492 0.745596 0.036 Uiso 1 1 calc R . . . .
H49B H 0.162252 1.167338 0.722938 0.036 Uiso 1 1 calc R . . . .
C50 C 0.2106(6) 1.1176(3) 0.6294(3) 0.0198(12) Uani 1 1 d . . . . .
H50 H 0.112015 1.107343 0.603171 0.024 Uiso 1 1 calc R . . . .
C51 C 0.2791(6) 1.1780(4) 0.5964(4) 0.0263(16) Uani 1 1 d . . . . .
C52 C 0.2102(7) 1.2462(4) 0.6027(6) 0.044(2) Uani 1 1 d . . . . .
H52A H 0.115888 1.246499 0.570026 0.066 Uiso 1 1 calc GR . . . .
H52B H 0.265896 1.281664 0.586313 0.066 Uiso 1 1 calc GR . . . .
H52C H 0.204788 1.254037 0.655730 0.066 Uiso 1 1 calc GR . . . .
C53 C 0.2860(7) 1.1693(4) 0.5127(4) 0.0350(18) Uani 1 1 d . . . . .
H53A H 0.191937 1.173156 0.480265 0.052 Uiso 1 1 calc GR . . . .
H53B H 0.324430 1.125117 0.505656 0.052 Uiso 1 1 calc GR . . . .
H53C H 0.346053 1.204025 0.498734 0.052 Uiso 1 1 calc GR . . . .
C54 C 0.5413(8) 1.2172(4) 0.6463(5) 0.034(2) Uani 1 1 d . . . . .
H54A H 0.624096 1.208646 0.686938 0.051 Uiso 1 1 calc GR . . . .
H54B H 0.509584 1.263285 0.650418 0.051 Uiso 1 1 calc GR . . . .
H54C H 0.564557 1.210891 0.596590 0.051 Uiso 1 1 calc GR . . . .
O100 O 0.2012(5) 0.8520(3) 0.2710(3) 0.0448(13) Uani 1 1 d D U . . .
C101 C 0.2957(9) 0.8987(5) 0.3022(5) 0.0667(18) Uani 1 1 d D U . . .
H10A H 0.300468 0.936147 0.266817 0.080 Uiso 1 1 calc R . . . .
H10B H 0.389907 0.879689 0.321653 0.080 Uiso 1 1 calc R . . . .
C102 C 0.2183(12) 0.9205(6) 0.3720(6) 0.078(2) Uani 1 1 d D U . . .
H10C H 0.288512 0.936711 0.416737 0.094 Uiso 1 1 calc R . . . .
H10D H 0.149951 0.956740 0.354651 0.094 Uiso 1 1 calc R . . . .
C103 C 0.1492(11) 0.8624(6) 0.3919(6) 0.0798(19) Uani 1 1 d D U . . .
H10E H 0.052995 0.873182 0.396249 0.096 Uiso 1 1 calc R . . . .
H10F H 0.201042 0.843169 0.440766 0.096 Uiso 1 1 calc R . . . .
C104 C 0.1481(11) 0.8165(5) 0.3291(6) 0.0675(18) Uani 1 1 d D U . . .
H10G H 0.051891 0.800614 0.307825 0.081 Uiso 1 1 calc R . . . .
H10H H 0.207623 0.777213 0.347262 0.081 Uiso 1 1 calc R . . . .
O200 O 0.7773(13) 0.5951(7) 0.7966(8) 0.091(3) Uani 0.6 1 d D U P A 1
C201 C 0.689(3) 0.6433(15) 0.7652(14) 0.085(3) Uani 0.6 1 d D U P A 1
H20A H 0.618214 0.625530 0.721813 0.102 Uiso 0.6 1 calc R . P A 1
H20B H 0.740164 0.680185 0.746648 0.102 Uiso 0.6 1 calc R . P A 1
C202 C 0.619(2) 0.6686(10) 0.8309(13) 0.090(3) Uani 0.6 1 d D U P A 1
H20C H 0.676241 0.703589 0.861872 0.108 Uiso 0.6 1 calc R . P A 1
H20D H 0.524605 0.687088 0.809342 0.108 Uiso 0.6 1 calc R . P A 1
C203 C 0.6103(19) 0.6150(11) 0.8724(11) 0.093(3) Uani 0.6 1 d D U P A 1
H20E H 0.515823 0.595168 0.858018 0.112 Uiso 0.6 1 calc R . P A 1
H20F H 0.630311 0.626662 0.927276 0.112 Uiso 0.6 1 calc R . P A 1
C204 C 0.718(2) 0.5665(10) 0.8563(11) 0.091(3) Uani 0.6 1 d D U P A 1
H20G H 0.792362 0.559363 0.902890 0.109 Uiso 0.6 1 calc R . P A 1
H20H H 0.674329 0.522886 0.839672 0.109 Uiso 0.6 1 calc R . P A 1
C211 C 0.8554(16) 0.5958(8) 0.6869(8) 0.031(3) Uani 0.4 1 d D U P B 2
H21C H 0.943021 0.571583 0.689449 0.047 Uiso 0.4 1 calc R . P B 2
H21D H 0.777994 0.570536 0.655575 0.047 Uiso 0.4 1 calc R . P B 2
H21E H 0.861051 0.639975 0.664221 0.047 Uiso 0.4 1 calc R . P B 2
C212 C 0.8315(15) 0.6038(8) 0.7648(8) 0.022(2) Uani 0.4 1 d D U P B 2
H21F H 0.826411 0.559319 0.788299 0.027 Uiso 0.4 1 calc R . P B 2
H21G H 0.909720 0.628969 0.796971 0.027 Uiso 0.4 1 calc R . P B 2
O213 O 0.7001(14) 0.6401(7) 0.7600(7) 0.0111(18) Uani 0.4 1 d . U P B 2
C214 C 0.6297(17) 0.6766(9) 0.8062(8) 0.021(2) Uani 0.4 1 d D U P B 2
H21H H 0.527587 0.669729 0.790456 0.025 Uiso 0.4 1 calc R . P B 2
H21I H 0.650229 0.725021 0.804562 0.025 Uiso 0.4 1 calc R . P B 2
C215 C 0.6879(18) 0.6479(10) 0.8845(9) 0.039(4) Uani 0.4 1 d D U P B 2
H21J H 0.644764 0.670437 0.921852 0.059 Uiso 0.4 1 calc R . P B 2
H21K H 0.667479 0.599930 0.884284 0.059 Uiso 0.4 1 calc R . P B 2
H21L H 0.789135 0.654777 0.898277 0.059 Uiso 0.4 1 calc R . P B 2

loop_
_atom_site_aniso_label
_atom_site_aniso_U_11
_atom_site_aniso_U_22
_atom_site_aniso_U_33
_atom_site_aniso_U_23
_atom_site_aniso_U_13
_atom_site_aniso_U_12
U1 0.01566(11) 0.01402(16) 0.01658(12) 0.00103(12) 0.00113(9) -0.00048(11)
Cl1 0.0205(8) 0.0178(10) 0.0296(10) 0.0040(8) 0.0030(7) -0.0011(7)
Cl2 0.0173(8) 0.0167(11) 0.0298(10) 0.0035(8) 0.0052(7) 0.0020(7)
Cl3 0.0241(7) 0.0236(10) 0.0180(7) 0.0009(9) 0.0031(6) 0.0016(7)
Cl4 0.0417(9) 0.0258(12) 0.0188(8) 0.0025(9) 0.0050(7) 0.0000(10)
N1 0.022(3) 0.018(4) 0.025(4) 0.000(3) -0.002(3) 0.002(3)
N2 0.027(4) 0.013(4) 0.051(4) 0.003(3) -0.020(3) -0.003(3)
N3 0.017(2) 0.015(3) 0.018(3) 0.000(3) 0.0038(19) 0.002(3)
N4 0.020(3) 0.016(4) 0.021(3) 0.000(3) 0.002(2) 0.004(2)
N5 0.022(3) 0.018(4) 0.024(3) 0.005(3) 0.002(2) 0.006(3)
C1 0.041(4) 0.013(4) 0.014(4) 0.000(3) -0.010(3) 0.001(3)
C2 0.030(4) 0.021(4) 0.022(4) 0.002(3) 0.009(3) 0.006(3)
C3 0.024(4) 0.020(5) 0.015(3) 0.000(3) 0.007(3) 0.000(3)
C4 0.027(4) 0.019(5) 0.018(4) 0.004(3) 0.010(3) 0.002(3)
C5 0.021(4) 0.026(5) 0.030(4) 0.007(4) 0.010(3) 0.006(3)
C6 0.022(3) 0.026(5) 0.030(4) 0.001(3) 0.006(3) -0.001(3)
C7 0.023(4) 0.022(5) 0.028(4) -0.002(3) 0.008(3) -0.004(3)
C8 0.017(3) 0.031(5) 0.013(3) -0.004(3) 0.003(3) -0.001(3)
C9 0.018(3) 0.013(4) 0.022(4) -0.002(3) 0.006(3) -0.001(3)
C10 0.022(4) 0.024(5) 0.018(4) -0.005(3) 0.004(3) -0.002(3)
C11 0.023(3) 0.022(4) 0.021(4) -0.003(3) 0.005(3) 0.001(3)
C12 0.054(4) 0.026(3) 0.042(4) 0.010(3) 0.026(3) 0.015(3)
C13 0.103(5) 0.040(4) 0.043(4) 0.012(4) 0.034(3) 0.028(4)
C14 0.110(5) 0.036(4) 0.039(4) -0.003(3) -0.003(4) 0.036(4)
C15 0.075(4) 0.023(4) 0.041(4) 0.001(3) -0.012(4) 0.016(3)
C16 0.043(3) 0.020(3) 0.032(3) 0.003(3) 0.006(3) 0.007(3)
C17 0.058(5) 0.020(5) 0.043(5) 0.004(4) 0.001(4) 0.013(4)
C18 0.031(4) 0.036(4) 0.031(4) 0.013(3) 0.001(3) 0.006(3)
C19 0.078(6) 0.025(5) 0.098(6) 0.005(5) -0.038(5) -0.003(4)
C20 0.022(3) 0.014(3) 0.026(4) -0.005(3) 0.002(3) -0.003(2)
C21 0.025(3) 0.023(4) 0.032(4) -0.012(3) 0.005(3) 0.000(3)
C22 0.028(3) 0.026(4) 0.031(4) -0.007(3) 0.001(3) 0.001(3)
C23 0.022(3) 0.018(3) 0.034(4) -0.010(4) 0.005(3) -0.003(3)
C24 0.029(4) 0.018(4) 0.033(4) -0.004(3) 0.009(3) -0.006(3)
C25 0.033(4) 0.022(5) 0.055(5) -0.006(4) 0.009(4) -0.008(3)
C26 0.056(5) 0.034(5) 0.033(5) 0.008(4) 0.015(4) -0.010(4)
C27 0.032(4) 0.019(5) 0.037(5) 0.001(4) 0.006(4) 0.003(3)
U2 0.01590(12) 0.01520(17) 0.01907(13) -0.00319(12) 0.00086(9) 0.00054(11)
Cl5 0.0187(9) 0.0204(11) 0.0399(11) -0.0111(9) 0.0069(8) -0.0020(7)
Cl6 0.0206(9) 0.0206(11) 0.0318(10) -0.0034(8) 0.0022(7) 0.0043(7)
Cl7 0.0355(8) 0.0290(11) 0.0213(8) -0.0021(9) 0.0060(6) 0.0023(9)
Cl8 0.0398(9) 0.0300(12) 0.0214(8) -0.0015(10) 0.0044(7) 0.0025(10)
N6 0.026(3) 0.010(4) 0.032(4) -0.003(3) -0.007(3) 0.007(3)
N7 0.030(4) 0.016(4) 0.057(5) -0.006(3) -0.019(3) 0.002(3)
N8 0.020(2) 0.020(3) 0.018(3) 0.000(3) 0.006(2) 0.004(3)
N9 0.017(3) 0.018(4) 0.019(3) -0.001(3) 0.004(2) 0.003(2)
N10 0.012(3) 0.018(4) 0.019(3) 0.003(3) -0.001(2) 0.002(2)
C28 0.036(4) 0.022(5) 0.023(4) 0.004(3) -0.009(3) -0.002(3)
C29 0.028(4) 0.021(4) 0.018(4) -0.005(3) 0.006(3) -0.007(3)
C30 0.020(3) 0.020(5) 0.018(4) -0.002(3) 0.001(3) -0.006(3)
C31 0.019(3) 0.019(5) 0.020(4) -0.001(3) 0.008(3) -0.002(3)
C32 0.021(4) 0.021(5) 0.038(5) -0.005(4) 0.011(3) -0.005(3)
C33 0.017(3) 0.031(5) 0.044(4) -0.006(4) 0.009(3) 0.001(3)
C34 0.023(4) 0.022(5) 0.032(4) -0.005(3) 0.007(3) 0.001(3)
C35 0.027(4) 0.011(4) 0.022(4) -0.002(3) 0.011(3) 0.001(3)
C36 0.019(3) 0.026(5) 0.015(3) 0.001(3) 0.004(3) 0.000(3)
C37 0.018(3) 0.014(4) 0.018(4) 0.000(3) 0.005(3) 0.002(3)
C38 0.020(3) 0.014(4) 0.019(3) -0.002(3) 0.006(3) 0.002(3)
C39 0.024(3) 0.025(4) 0.038(4) -0.010(3) 0.011(3) -0.010(3)
C40 0.036(3) 0.026(4) 0.021(3) -0.001(3) -0.002(3) -0.005(3)
C41 0.040(4) 0.023(4) 0.034(4) -0.009(3) 0.007(3) 0.000(3)
C42 0.047(4) 0.012(4) 0.056(6) 0.000(4) -0.021(4) -0.003(3)
C43 0.088(6) 0.024(5) 0.025(4) 0.000(4) 0.017(4) -0.024(4)
C44 0.099(8) 0.036(6) 0.041(5) -0.012(5) 0.022(5) -0.035(6)
C45 0.123(7) 0.057(6) 0.052(5) 0.006(4) 0.023(5) -0.025(5)
C46 0.086(6) 0.028(5) 0.093(6) -0.002(5) -0.048(5) 0.010(5)
C47 0.023(3) 0.016(4) 0.024(4) -0.004(3) 0.002(3) 0.003(2)
C48 0.028(3) 0.027(4) 0.028(4) -0.011(3) 0.005(3) 0.006(3)
C49 0.029(3) 0.033(4) 0.029(4) -0.011(3) 0.007(3) 0.006(3)
C50 0.019(3) 0.016(3) 0.024(3) 0.003(3) 0.005(2) 0.003(2)
C51 0.016(3) 0.025(4) 0.035(4) 0.004(3) -0.002(3) 0.000(3)
C52 0.019(4) 0.026(5) 0.082(7) 0.006(4) 0.001(4) 0.006(3)
C53 0.033(4) 0.041(5) 0.029(4) 0.017(4) 0.003(3) 0.002(3)
C54 0.021(4) 0.017(5) 0.061(6) 0.008(4) 0.001(4) 0.004(3)
O100 0.044(2) 0.045(2) 0.045(2) -0.0068(19) 0.0093(18) -0.0060(18)
C101 0.061(3) 0.061(3) 0.070(3) -0.004(2) 0.000(2) -0.003(2)
C102 0.075(3) 0.076(3) 0.078(3) -0.002(3) 0.007(2) 0.001(3)
C103 0.078(3) 0.080(3) 0.077(3) 0.001(3) 0.008(2) 0.001(3)
C104 0.066(3) 0.068(3) 0.066(3) 0.001(2) 0.008(2) 0.005(2)
O200 0.092(4) 0.091(4) 0.091(4) 0.000(3) 0.020(3) 0.001(3)
C201 0.085(4) 0.085(4) 0.084(4) 0.003(3) 0.018(3) 0.001(3)
C202 0.092(4) 0.089(4) 0.088(4) 0.003(3) 0.017(3) -0.003(3)
C203 0.096(4) 0.092(4) 0.091(4) 0.001(3) 0.020(3) -0.002(3)
C204 0.092(4) 0.091(4) 0.091(4) 0.001(3) 0.021(3) -0.002(3)
C211 0.030(5) 0.021(5) 0.041(6) 0.005(5) 0.007(5) 0.006(5)
C212 0.022(3) 0.019(3) 0.023(3) 0.008(3) -0.002(3) 0.003(3)
O213 0.012(3) 0.012(3) 0.008(3) 0.009(2) -0.001(2) 0.002(2)
C214 0.021(3) 0.022(4) 0.018(3) 0.003(3) 0.001(3) -0.001(3)
C215 0.032(5) 0.038(6) 0.043(6) 0.005(5) -0.001(5) 0.002(5)

loop_
_atom_type_symbol
_atom_type_description
_atom_type_scat_dispersion_real
_atom_type_scat_dispersion_imag
_atom_type_scat_source
C C 0.0033 0.0016 'International Tables Vol C Tables 4.2.6.8 and 6.1.1.4'
H H 0.0000 0.0000 'International Tables Vol C Tables 4.2.6.8 and 6.1.1.4'
N N 0.0061 0.0033 'International Tables Vol C Tables 4.2.6.8 and 6.1.1.4'
Cl Cl 0.1484 0.1585 'International Tables Vol C Tables 4.2.6.8 and 6.1.1.4'
U U -9.6767 9.6646 'International Tables Vol C Tables 4.2.6.8 and 6.1.1.4'
O O 0.0106 0.0060 'International Tables Vol C Tables 4.2.6.8 and 6.1.1.4'

loop_
_geom_angle_atom_site_label_1
_geom_angle_atom_site_label_2
_geom_angle_atom_site_label_3
_geom_angle
Cl2 U1 Cl1 85.13(5)
Cl2 U1 N3 138.05(16)
Cl3 U1 Cl1 93.58(6)
Cl3 U1 Cl2 89.94(6)
Cl3 U1 Cl4 174.92(5)
Cl3 U1 N3 92.42(10)
Cl4 U1 Cl1 90.55(6)
Cl4 U1 Cl2 93.37(6)
Cl4 U1 N3 82.54(10)
N1 U1 Cl1 75.24(15)
N1 U1 Cl2 159.43(15)
N1 U1 Cl3 85.28(15)
N1 U1 Cl4 92.91(15)
N1 U1 N3 62.3(2)
N3 U1 Cl1 136.38(16)
N4 U1 Cl1 160.35(13)
N4 U1 Cl2 75.55(13)
N4 U1 Cl3 90.05(15)
N4 U1 Cl4 87.05(15)
N4 U1 N1 124.35(17)
N4 U1 N3 62.6(2)
N2 N1 U1 131.0(5)
N2 N1 C3 106.2(6)
C3 N1 U1 122.9(5)
N1 N2 H2 124.6
C1 N2 N1 110.7(6)
C1 N2 H2 124.6
C4 N3 U1 121.1(5)
C8 N3 U1 120.5(5)
C8 N3 C4 118.4(5)
N5 N4 U1 131.5(4)
C9 N4 U1 124.4(5)
C9 N4 N5 103.6(6)
N4 N5 H5 124.1
C11 N5 N4 111.9(6)
C11 N5 H5 124.1
N2 C1 C2 108.4(7)
N2 C1 C15 141.8(7)
C2 C1 C15 109.4(7)
C1 C2 C3 104.7(6)
C1 C2 C12 105.7(7)
C3 C2 C12 149.0(7)
N1 C3 C2 110.0(7)
N1 C3 C4 118.6(7)
C2 C3 C4 131.4(7)
N3 C4 C3 114.7(6)
C5 C4 N3 121.4(7)
C5 C4 C3 123.9(7)
C4 C5 H5A 119.5
C4 C5 C6 121.0(7)
C6 C5 H5A 119.5
C5 C6 H6 120.7
C5 C6 C7 118.5(6)
C7 C6 H6 120.7
C6 C7 H7 120.8
C6 C7 C8 118.3(7)
C8 C7 H7 120.8
N3 C8 C7 122.3(7)
N3 C8 C9 115.9(6)
C7 C8 C9 121.8(7)
N4 C9 C8 116.3(6)
N4 C9 C10 111.1(6)
C10 C9 C8 132.5(7)
C9 C10 C11 105.5(6)
C9 C10 C23 147.8(7)
C11 C10 C23 105.4(6)
N5 C11 C10 107.9(7)
N5 C11 C20 141.7(7)
C10 C11 C20 109.5(6)
C2 C12 H12 116.0
C2 C12 C13 105.0(6)
C2 C12 C16 100.4(6)
C13 C12 H12 116.0
C13 C12 C16 101.1(6)
C16 C12 H12 116.0
C12 C13 H13A 111.0
C12 C13 H13B 111.0
H13A C13 H13B 109.0
C14 C13 C12 103.8(7)
C14 C13 H13A 111.0
C14 C13 H13B 111.0
C13 C14 H14A 110.7
C13 C14 H14B 110.7
H14A C14 H14B 108.8
C15 C14 C13 105.0(7)
C15 C14 H14A 110.7
C15 C14 H14B 110.7
C1 C15 C14 104.1(7)
C1 C15 C16 97.9(6)
C14 C15 C16 101.7(7)
C19 C15 C1 118.0(9)
C19 C15 C14 115.3(9)
C19 C15 C16 117.1(8)
C12 C16 C15 92.8(6)
C17 C16 C12 113.8(6)
C17 C16 C15 112.6(6)
C18 C16 C12 114.0(6)
C18 C16 C15 115.5(6)
C18 C16 C17 107.8(6)
C16 C17 H17A 109.5
C16 C17 H17B 109.5
C16 C17 H17C 109.5
H17A C17 H17B 109.5
H17A C17 H17C 109.5
H17B C17 H17C 109.5
C16 C18 H18A 109.5
C16 C18 H18B 109.5
C16 C18 H18C 109.5
H18A C18 H18B 109.5
H18A C18 H18C 109.5
H18B C18 H18C 109.5
C15 C19 H19A 109.5
C15 C19 H19B 109.5
C15 C19 H19C 109.5
H19A C19 H19B 109.5
H19A C19 H19C 109.5
H19B C19 H19C 109.5
C11 C20 C21 102.0(6)
C11 C20 C24 98.5(5)
C11 C20 C27 119.0(6)
C24 C20 C21 101.8(5)
C27 C20 C21 113.6(6)
C27 C20 C24 119.1(6)
C20 C21 H21A 111.0
C20 C21 H21B 111.0
H21A C21 H21B 109.0
C22 C21 C20 103.9(5)
C22 C21 H21A 111.0
C22 C21 H21B 111.0
C21 C22 H22A 111.3
C21 C22 H22B 111.3
H22A C22 H22B 109.2
C23 C22 C21 102.5(5)
C23 C22 H22A 111.3
C23 C22 H22B 111.3
C10 C23 C22 104.7(5)
C10 C23 H23 115.7
C10 C23 C24 100.5(5)
C22 C23 H23 115.7
C22 C23 C24 102.4(5)
C24 C23 H23 115.7
C23 C24 C20 94.3(5)
C25 C24 C20 113.6(6)
C25 C24 C23 113.2(6)
C26 C24 C20 114.0(6)
C26 C24 C23 114.1(6)
C26 C24 C25 107.4(6)
C24 C25 H25A 109.5
C24 C25 H25B 109.5
C24 C25 H25C 109.5
H25A C25 H25B 109.5
H25A C25 H25C 109.5
H25B C25 H25C 109.5
C24 C26 H26A 109.5
C24 C26 H26B 109.5
C24 C26 H26C 109.5
H26A C26 H26B 109.5
H26A C26 H26C 109.5
H26B C26 H26C 109.5
C20 C27 H27A 109.5
C20 C27 H27B 109.5
C20 C27 H27C 109.5
H27A C27 H27B 109.5
H27A C27 H27C 109.5
H27B C27 H27C 109.5
Cl5 U2 Cl6 84.43(5)
Cl7 U2 Cl5 93.35(6)
Cl7 U2 Cl6 94.89(7)
Cl7 U2 Cl8 171.75(5)
Cl7 U2 N8 88.80(11)
Cl8 U2 Cl5 93.53(7)
Cl8 U2 Cl6 90.32(7)
Cl8 U2 N8 83.04(10)
N6 U2 Cl5 160.27(14)
N6 U2 Cl6 75.96(14)
N6 U2 Cl7 86.25(16)
N6 U2 Cl8 88.81(16)
N6 U2 N8 61.8(2)
N6 U2 N9 124.82(17)
N8 U2 Cl5 137.96(17)
N8 U2 Cl6 137.25(17)
N9 U2 Cl5 74.86(14)
N9 U2 Cl6 159.15(14)
N9 U2 Cl7 88.76(14)
N9 U2 Cl8 88.63(15)
N9 U2 N8 63.2(2)
N7 N6 U2 130.5(5)
C30 N6 U2 123.9(5)
C30 N6 N7 104.9(7)
N6 N7 H7A 124.9
C28 N7 N6 110.3(7)
C28 N7 H7A 124.9
C31 N8 U2 121.5(5)
C31 N8 C35 118.2(5)
C35 N8 U2 120.3(5)
N10 N9 U2 130.9(4)
N10 N9 C36 106.6(6)
C36 N9 U2 122.5(5)
N9 N10 H10 125.0
C38 N10 N9 110.1(6)
C38 N10 H10 125.0
N7 C28 C29 108.8(7)
N7 C28 C42 140.2(8)
C29 C28 C42 110.8(7)
C28 C29 C30 105.8(7)
C28 C29 C39 105.6(7)
C30 C29 C39 148.0(7)
N6 C30 C29 110.2(7)
N6 C30 C31 116.0(7)
C29 C30 C31 133.7(7)
N8 C31 C30 116.0(6)
N8 C31 C32 123.0(7)
C32 C31 C30 121.1(7)
C31 C32 H32 120.9
C33 C32 C31 118.2(7)
C33 C32 H32 120.9
C32 C33 H33 120.1
C32 C33 C34 119.7(6)
C34 C33 H33 120.1
C33 C34 H34 120.4
C35 C34 C33 119.3(7)
C35 C34 H34 120.4
N8 C35 C34 121.6(7)
N8 C35 C36 115.2(6)
C34 C35 C36 123.2(7)
N9 C36 C35 118.7(7)
N9 C36 C37 109.5(6)
C37 C36 C35 131.7(7)
C36 C37 C50 147.8(6)
C38 C37 C36 105.2(6)
C38 C37 C50 105.8(6)
N10 C38 C37 108.7(6)
N10 C38 C47 140.1(6)
C37 C38 C47 110.4(6)
C29 C39 H39 116.1
C29 C39 C40 105.2(5)
C29 C39 C43 99.8(6)
C40 C39 H39 116.1
C40 C39 C43 101.2(6)
C43 C39 H39 116.1
C39 C40 H40A 110.9
C39 C40 H40B 110.9
C39 C40 C41 104.2(5)
H40A C40 H40B 108.9
C41 C40 H40A 110.9
C41 C40 H40B 110.9
C40 C41 H41A 111.0
C40 C41 H41B 111.0
C40 C41 C42 103.8(6)
H41A C41 H41B 109.0
C42 C41 H41A 111.0
C42 C41 H41B 111.0
C28 C42 C41 101.5(6)
C28 C42 C43 97.9(7)
C28 C42 C46 120.4(7)
C41 C42 C43 100.0(6)
C46 C42 C41 112.8(8)
C46 C42 C43 120.7(9)
C39 C43 C42 95.1(6)
C39 C43 C45 112.8(7)
C44 C43 C39 114.5(7)
C44 C43 C42 113.7(8)
C44 C43 C45 108.2(7)
C45 C43 C42 112.2(7)
C43 C44 H44A 109.5
C43 C44 H44B 109.5
C43 C44 H44C 109.5
H44A C44 H44B 109.5
H44A C44 H44C 109.5
H44B C44 H44C 109.5
C43 C45 H45A 109.5
C43 C45 H45B 109.5
C43 C45 H45C 109.5
H45A C45 H45B 109.5
H45A C45 H45C 109.5
H45B C45 H45C 109.5
C42 C46 H46A 109.5
C42 C46 H46B 109.5
C42 C46 H46C 109.5
H46A C46 H46B 109.5
H46A C46 H46C 109.5
H46B C46 H46C 109.5
C38 C47 C48 102.1(6)
C38 C47 C51 97.1(5)
C48 C47 C51 100.8(5)
C54 C47 C38 119.7(6)
C54 C47 C48 116.3(6)
C54 C47 C51 117.3(6)
C47 C48 H48A 110.8
C47 C48 H48B 110.8
C47 C48 C49 104.6(5)
H48A C48 H48B 108.9
C49 C48 H48A 110.8
C49 C48 H48B 110.8
C48 C49 H49A 111.1
C48 C49 H49B 111.1
H49A C49 H49B 109.1
C50 C49 C48 103.3(5)
C50 C49 H49A 111.1
C50 C49 H49B 111.1
C37 C50 C49 105.5(5)
C37 C50 H50 115.8
C37 C50 C51 99.8(5)
C49 C50 H50 115.8
C49 C50 C51 102.1(5)
C51 C50 H50 115.8
C50 C51 C47 94.1(5)
C52 C51 C47 113.7(6)
C52 C51 C50 115.0(6)
C53 C51 C47 113.2(6)
C53 C51 C50 113.7(6)
C53 C51 C52 106.9(6)
C51 C52 H52A 109.5
C51 C52 H52B 109.5
C51 C52 H52C 109.5
H52A C52 H52B 109.5
H52A C52 H52C 109.5
H52B C52 H52C 109.5
C51 C53 H53A 109.5
C51 C53 H53B 109.5
C51 C53 H53C 109.5
H53A C53 H53B 109.5
H53A C53 H53C 109.5
H53B C53 H53C 109.5
C47 C54 H54A 109.5
C47 C54 H54B 109.5
C47 C54 H54C 109.5
H54A C54 H54B 109.5
H54A C54 H54C 109.5
H54B C54 H54C 109.5
C101 O100 C104 111.3(7)
O100 C101 H10A 112.5
O100 C101 H10B 112.5
O100 C101 C102 96.1(7)
H10A C101 H10B 110.0
C102 C101 H10A 112.5
C102 C101 H10B 112.5
C101 C102 H10C 110.2
C101 C102 H10D 110.2
H10C C102 H10D 108.5
C103 C102 C101 107.4(8)
C103 C102 H10C 110.2
C103 C102 H10D 110.2
C102 C103 H10E 111.0
C102 C103 H10F 111.0
C102 C103 C104 103.9(8)
H10E C103 H10F 109.0
C104 C103 H10E 111.0
C104 C103 H10F 111.0
O100 C104 H10G 110.1
O100 C104 H10H 110.1
C103 C104 O100 108.0(9)
C103 C104 H10G 110.1
C103 C104 H10H 110.1
H10G C104 H10H 108.4
C201 O200 C204 105.7(15)
O200 C201 H20A 110.6
O200 C201 H20B 110.6
O200 C201 C202 105.5(17)
H20A C201 H20B 108.8
C202 C201 H20A 110.6
C202 C201 H20B 110.6
C201 C202 H20C 110.8
C201 C202 H20D 110.8
H20C C202 H20D 108.9
C203 C202 C201 104.9(16)
C203 C202 H20C 110.8
C203 C202 H20D 110.8
C202 C203 H20E 110.5
C202 C203 H20F 110.5
C202 C203 C204 106.1(14)
H20E C203 H20F 108.7
C204 C203 H20E 110.5
C204 C203 H20F 110.5
O200 C204 C203 107.7(14)
O200 C204 H20G 110.2
O200 C204 H20H 110.2
C203 C204 H20G 110.2
C203 C204 H20H 110.2
H20G C204 H20H 108.5
H21C C211 H21D 109.5
H21C C211 H21E 109.5
H21D C211 H21E 109.5
C212 C211 H21C 109.5
C212 C211 H21D 109.5
C212 C211 H21E 109.5
C211 C212 H21F 109.9
C211 C212 H21G 109.9
H21F C212 H21G 108.3
O213 C212 C211 108.8(12)
O213 C212 H21F 109.9
O213 C212 H21G 109.9
C214 O213 C212 140.2(13)
O213 C214 H21H 111.2
O213 C214 H21I 111.2
O213 C214 C215 102.8(13)
H21H C214 H21I 109.1
C215 C214 H21H 111.2
C215 C214 H21I 111.2
C214 C215 H21J 109.5
C214 C215 H21K 109.5
C214 C215 H21L 109.5
H21J C215 H21K 109.5
H21J C215 H21L 109.5
H21K C215 H21L 109.5

loop_
_geom_bond_atom_site_label_1
_geom_bond_atom_site_label_2
_geom_bond_distance
U1 Cl1 2.6420(19)
U1 Cl2 2.6142(18)
U1 Cl3 2.5798(15)
U1 Cl4 2.5937(16)
U1 N1 2.538(7)
U1 N3 2.625(4)
U1 N4 2.491(6)
N1 N2 1.346(9)
N1 C3 1.349(9)
N2 H2 0.8800
N2 C1 1.333(10)
N3 C4 1.364(10)
N3 C8 1.342(10)
N4 N5 1.386(9)
N4 C9 1.362(9)
N5 H5 0.8800
N5 C11 1.314(10)
C1 C2 1.379(10)
C1 C15 1.508(10)
C2 C3 1.391(11)
C2 C12 1.508(10)
C3 C4 1.453(11)
C4 C5 1.358(10)
C5 H5A 0.9500
C5 C6 1.372(11)
C6 H6 0.9500
C6 C7 1.390(10)
C7 H7 0.9500
C7 C8 1.397(10)
C8 C9 1.469(10)
C9 C10 1.372(10)
C10 C11 1.388(10)
C10 C23 1.508(10)
C11 C20 1.496(9)
C12 H12 1.0000
C12 C13 1.551(11)
C12 C16 1.564(10)
C13 H13A 0.9900
C13 H13B 0.9900
C13 C14 1.524(14)
C14 H14A 0.9900
C14 H14B 0.9900
C14 C15 1.515(13)
C15 C16 1.594(11)
C15 C19 1.481(14)
C16 C17 1.525(10)
C16 C18 1.509(10)
C17 H17A 0.9800
C17 H17B 0.9800
C17 H17C 0.9800
C18 H18A 0.9800
C18 H18B 0.9800
C18 H18C 0.9800
C19 H19A 0.9800
C19 H19B 0.9800
C19 H19C 0.9800
C20 C21 1.574(9)
C20 C24 1.564(9)
C20 C27 1.508(10)
C21 H21A 0.9900
C21 H21B 0.9900
C21 C22 1.572(8)
C22 H22A 0.9900
C22 H22B 0.9900
C22 C23 1.552(9)
C23 H23 1.0000
C23 C24 1.556(10)
C24 C25 1.533(10)
C24 C26 1.515(10)
C25 H25A 0.9800
C25 H25B 0.9800
C25 H25C 0.9800
C26 H26A 0.9800
C26 H26B 0.9800
C26 H26C 0.9800
C27 H27A 0.9800
C27 H27B 0.9800
C27 H27C 0.9800
U2 Cl5 2.6286(19)
U2 Cl6 2.6331(19)
U2 Cl7 2.5940(15)
U2 Cl8 2.5995(16)
U2 N6 2.502(7)
U2 N8 2.613(4)
U2 N9 2.507(6)
N6 N7 1.375(9)
N6 C30 1.360(9)
N7 H7A 0.8800
N7 C28 1.341(10)
N8 C31 1.324(10)
N8 C35 1.364(9)
N9 N10 1.346(9)
N9 C36 1.355(9)
N10 H10 0.8800
N10 C38 1.343(9)
C28 C29 1.357(10)
C28 C42 1.503(10)
C29 C30 1.390(10)
C29 C39 1.520(9)
C30 C31 1.450(10)
C31 C32 1.401(10)
C32 H32 0.9500
C32 C33 1.366(11)
C33 H33 0.9500
C33 C34 1.380(11)
C34 H34 0.9500
C34 C35 1.380(10)
C35 C36 1.453(10)
C36 C37 1.394(10)
C37 C38 1.369(9)
C37 C50 1.507(9)
C38 C47 1.515(9)
C39 H39 1.0000
C39 C40 1.523(9)
C39 C43 1.544(10)
C40 H40A 0.9900
C40 H40B 0.9900
C40 C41 1.550(9)
C41 H41A 0.9900
C41 H41B 0.9900
C41 C42 1.568(11)
C42 C43 1.570(12)
C42 C46 1.515(12)
C43 C44 1.510(11)
C43 C45 1.568(12)
C44 H44A 0.9800
C44 H44B 0.9800
C44 H44C 0.9800
C45 H45A 0.9800
C45 H45B 0.9800
C45 H45C 0.9800
C46 H46A 0.9800
C46 H46B 0.9800
C46 H46C 0.9800
C47 C48 1.541(9)
C47 C51 1.590(9)
C47 C54 1.514(10)
C48 H48A 0.9900
C48 H48B 0.9900
C48 C49 1.568(9)
C49 H49A 0.9900
C49 H49B 0.9900
C49 C50 1.528(9)
C50 H50 1.0000
C50 C51 1.562(9)
C51 C52 1.538(11)
C51 C53 1.531(10)
C52 H52A 0.9800
C52 H52B 0.9800
C52 H52C 0.9800
C53 H53A 0.9800
C53 H53B 0.9800
C53 H53C 0.9800
C54 H54A 0.9800
C54 H54B 0.9800
C54 H54C 0.9800
O100 C101 1.349(9)
O100 C104 1.453(10)
C101 H10A 0.9900
C101 H10B 0.9900
C101 C102 1.665(13)
C102 H10C 0.9900
C102 H10D 0.9900
C102 C103 1.431(14)
C103 H10E 0.9900
C103 H10F 0.9900
C103 C104 1.453(13)
C104 H10G 0.9900
C104 H10H 0.9900
O200 C201 1.332(19)
O200 C204 1.447(16)
C201 H20A 0.9900
C201 H20B 0.9900
C201 C202 1.58(2)
C202 H20C 0.9900
C202 H20D 0.9900
C202 C203 1.32(2)
C203 H20E 0.9900
C203 H20F 0.9900
C203 C204 1.513(18)
C204 H20G 0.9900
C204 H20H 0.9900
C211 H21C 0.9800
C211 H21D 0.9800
C211 H21E 0.9800
C211 C212 1.480(12)
C212 H21F 0.9900
C212 H21G 0.9900
C212 O213 1.467(18)
O213 C214 1.40(2)
C214 H21H 0.9900
C214 H21I 0.9900
C214 C215 1.511(12)
C215 H21J 0.9800
C215 H21K 0.9800
C215 H21L 0.9800

loop_
_geom_hbond_atom_site_label_D
_geom_hbond_atom_site_label_H
_geom_hbond_atom_site_label_A
_geom_hbond_distance_DH
_geom_hbond_distance_HA
_geom_hbond_distance_DA
_geom_hbond_angle_DHA
_geom_hbond_site_symmetry_A
N2 H2 Cl1 0.88 2.69 3.179(8) 116.5 .
N2 H2 O100 0.88 2.18 2.805(9) 127.3 1_655
N5 H5 Cl2 0.88 2.62 3.137(7) 118.4 .
N5 H5 Cl7 0.88 2.97 3.800(7) 156.8 2_746
N7 H7A Cl6 0.88 2.64 3.146(8) 117.7 .
N7 H7A O213 0.88 2.26 2.849(14) 124.6 .
N10 H10 Cl3 0.88 2.83 3.655(6) 157.0 2_756
N10 H10 Cl5 0.88 2.58 3.102(6) 119.0 .

loop_
_geom_torsion_atom_site_label_1
_geom_torsion_atom_site_label_2
_geom_torsion_atom_site_label_3
_geom_torsion_atom_site_label_4
_geom_torsion
U1 N1 N2 C1 179.7(5)
U1 N1 C3 C2 -179.2(5)
U1 N1 C3 C4 1.7(9)
U1 N3 C4 C3 -7.8(8)
U1 N3 C4 C5 174.8(5)
U1 N3 C8 C7 -176.3(5)
U1 N3 C8 C9 3.9(8)
U1 N4 N5 C11 -173.3(5)
U1 N4 C9 C8 -3.8(9)
U1 N4 C9 C10 175.1(5)
N1 N2 C1 C2 0.8(9)
N1 N2 C1 C15 171.4(10)
N1 C3 C4 N3 4.1(9)
N1 C3 C4 C5 -178.6(7)
N2 N1 C3 C2 2.0(8)
N2 N1 C3 C4 -177.1(6)
N2 C1 C2 C3 0.5(8)
N2 C1 C2 C12 174.1(6)
N2 C1 C15 C14 -101.0(13)
N2 C1 C15 C16 154.8(11)
N2 C1 C15 C19 28.3(17)
N3 C4 C5 C6 2.3(11)
N3 C8 C9 N4 -0.3(9)
N3 C8 C9 C10 -178.9(7)
N4 N5 C11 C10 0.0(8)
N4 N5 C11 C20 166.8(9)
N4 C9 C10 C11 -2.8(8)
N4 C9 C10 C23 -165.9(10)
N5 N4 C9 C8 -176.1(6)
N5 N4 C9 C10 2.7(8)
N5 C11 C20 C21 -97.0(11)
N5 C11 C20 C24 159.0(10)
N5 C11 C20 C27 28.9(14)
C1 C2 C3 N1 -1.5(8)
C1 C2 C3 C4 177.4(7)
C1 C2 C12 C13 -69.3(8)
C1 C2 C12 C16 35.3(8)
C1 C15 C16 C12 51.7(7)
C1 C15 C16 C17 169.0(7)
C1 C15 C16 C18 -66.6(9)
C2 C1 C15 C14 69.6(9)
C2 C1 C15 C16 -34.6(8)
C2 C1 C15 C19 -161.1(8)
C2 C3 C4 N3 -174.7(7)
C2 C3 C4 C5 2.6(13)
C2 C12 C13 C14 67.4(8)
C2 C12 C16 C15 -53.1(7)
C2 C12 C16 C17 -169.3(6)
C2 C12 C16 C18 66.5(8)
C3 N1 N2 C1 -1.7(9)
C3 C2 C12 C13 98.7(14)
C3 C2 C12 C16 -156.7(12)
C3 C4 C5 C6 -174.8(7)
C4 N3 C8 C7 1.3(9)
C4 N3 C8 C9 -178.5(6)
C4 C5 C6 C7 -0.2(10)
C5 C6 C7 C8 -1.2(10)
C6 C7 C8 N3 0.7(11)
C6 C7 C8 C9 -179.5(6)
C7 C8 C9 N4 179.9(7)
C7 C8 C9 C10 1.3(12)
C8 N3 C4 C3 174.6(6)
C8 N3 C4 C5 -2.8(9)
C8 C9 C10 C11 175.8(7)
C8 C9 C10 C23 12.7(17)
C9 N4 N5 C11 -1.7(8)
C9 C10 C11 N5 1.7(8)
C9 C10 C11 C20 -169.7(6)
C9 C10 C23 C22 90.3(12)
C9 C10 C23 C24 -163.8(11)
C10 C11 C20 C21 69.7(7)
C10 C11 C20 C24 -34.4(7)
C10 C11 C20 C27 -164.5(6)
C10 C23 C24 C20 -51.4(6)
C10 C23 C24 C25 -169.4(5)
C10 C23 C24 C26 67.3(7)
C11 C10 C23 C22 -72.8(7)
C11 C10 C23 C24 33.1(7)
C11 C20 C21 C22 -69.5(6)
C11 C20 C24 C23 50.8(6)
C11 C20 C24 C25 168.5(6)
C11 C20 C24 C26 -68.0(7)
C12 C2 C3 N1 -169.6(11)
C12 C2 C3 C4 9.4(18)
C12 C13 C14 C15 1.0(9)
C13 C12 C16 C15 54.6(7)
C13 C12 C16 C17 -61.6(8)
C13 C12 C16 C18 174.2(6)
C13 C14 C15 C1 -67.0(8)
C13 C14 C15 C16 34.3(8)
C13 C14 C15 C19 162.1(8)
C14 C15 C16 C12 -54.5(7)
C14 C15 C16 C17 62.7(9)
C14 C15 C16 C18 -172.8(7)
C15 C1 C2 C3 -173.4(6)
C15 C1 C2 C12 0.2(9)
C16 C12 C13 C14 -36.6(8)
C19 C15 C16 C12 178.8(9)
C19 C15 C16 C17 -64.0(11)
C19 C15 C16 C18 60.5(11)
C20 C21 C22 C23 3.2(7)
C21 C20 C24 C23 -53.4(6)
C21 C20 C24 C25 64.3(7)
C21 C20 C24 C26 -172.2(6)
C21 C22 C23 C10 66.9(7)
C21 C22 C23 C24 -37.7(6)
C22 C23 C24 C20 56.4(6)
C22 C23 C24 C25 -61.6(7)
C22 C23 C24 C26 175.1(5)
C23 C10 C11 N5 172.4(6)
C23 C10 C11 C20 1.1(8)
C24 C20 C21 C22 32.0(6)
C27 C20 C21 C22 161.3(6)
C27 C20 C24 C23 -179.1(6)
C27 C20 C24 C25 -61.5(9)
C27 C20 C24 C26 62.1(8)
U2 N6 N7 C28 -172.6(5)
U2 N6 C30 C29 173.2(5)
U2 N6 C30 C31 -10.2(9)
U2 N8 C31 C30 2.9(8)
U2 N8 C31 C32 -177.3(5)
U2 N8 C35 C34 179.0(5)
U2 N8 C35 C36 -1.5(8)
U2 N9 N10 C38 -179.9(5)
U2 N9 C36 C35 -2.8(9)
U2 N9 C36 C37 179.7(4)
N6 N7 C28 C29 1.0(10)
N6 N7 C28 C42 173.9(10)
N6 C30 C31 N8 4.4(9)
N6 C30 C31 C32 -175.5(7)
N7 N6 C30 C29 1.3(8)
N7 N6 C30 C31 177.8(6)
N7 C28 C29 C30 -0.2(9)
N7 C28 C29 C39 173.4(6)
N7 C28 C42 C41 -102.2(12)
N7 C28 C42 C43 155.9(11)
N7 C28 C42 C46 23.1(19)
N8 C31 C32 C33 -2.7(11)
N8 C35 C36 N9 2.7(9)
N8 C35 C36 C37 179.6(7)
N9 N10 C38 C37 1.7(8)
N9 N10 C38 C47 170.0(8)
N9 C36 C37 C38 -0.5(8)
N9 C36 C37 C50 -164.4(10)
N10 N9 C36 C35 179.1(6)
N10 N9 C36 C37 1.5(8)
N10 C38 C47 C48 -97.8(10)
N10 C38 C47 C51 159.4(9)
N10 C38 C47 C54 32.3(13)
C28 C29 C30 N6 -0.7(8)
C28 C29 C30 C31 -176.4(8)
C28 C29 C39 C40 -69.7(7)
C28 C29 C39 C43 34.9(7)
C28 C42 C43 C39 49.2(7)
C28 C42 C43 C44 168.9(7)
C28 C42 C43 C45 -68.0(8)
C29 C28 C42 C41 70.7(9)
C29 C28 C42 C43 -31.3(9)
C29 C28 C42 C46 -164.0(9)
C29 C30 C31 N8 179.8(7)
C29 C30 C31 C32 0.0(12)
C29 C39 C40 C41 66.5(7)
C29 C39 C43 C42 -51.4(6)
C29 C39 C43 C44 -170.4(7)
C29 C39 C43 C45 65.3(8)
C30 N6 N7 C28 -1.4(9)
C30 C29 C39 C40 98.6(12)
C30 C29 C39 C43 -156.8(11)
C30 C31 C32 C33 177.2(7)
C31 N8 C35 C34 0.2(9)
C31 N8 C35 C36 179.7(6)
C31 C32 C33 C34 2.2(11)
C32 C33 C34 C35 -0.6(11)
C33 C34 C35 N8 -0.6(11)
C33 C34 C35 C36 179.9(7)
C34 C35 C36 N9 -177.7(7)
C34 C35 C36 C37 -0.8(12)
C35 N8 C31 C30 -178.4(6)
C35 N8 C31 C32 1.5(9)
C35 C36 C37 C38 -177.7(7)
C35 C36 C37 C50 18.5(17)
C36 N9 N10 C38 -2.0(7)
C36 C37 C38 N10 -0.7(8)
C36 C37 C38 C47 -172.7(6)
C36 C37 C50 C49 94.0(12)
C36 C37 C50 C51 -160.4(11)
C37 C38 C47 C48 70.4(7)
C37 C38 C47 C51 -32.4(7)
C37 C38 C47 C54 -159.5(7)
C37 C50 C51 C47 -52.8(6)
C37 C50 C51 C52 -171.4(6)
C37 C50 C51 C53 64.8(6)
C38 C37 C50 C49 -69.8(7)
C38 C37 C50 C51 35.8(7)
C38 C47 C48 C49 -66.6(6)
C38 C47 C51 C50 50.2(6)
C38 C47 C51 C52 169.9(6)
C38 C47 C51 C53 -67.9(7)
C39 C29 C30 N6 -169.0(10)
C39 C29 C30 C31 15.3(17)
C39 C40 C41 C42 2.1(7)
C40 C39 C43 C42 56.4(6)
C40 C39 C43 C44 -62.5(8)
C40 C39 C43 C45 173.1(7)
C40 C41 C42 C28 -67.6(7)
C40 C41 C42 C43 32.7(7)
C40 C41 C42 C46 162.1(8)
C41 C42 C43 C39 -54.0(6)
C41 C42 C43 C44 65.6(8)
C41 C42 C43 C45 -171.2(7)
C42 C28 C29 C30 -175.4(7)
C42 C28 C29 C39 -1.8(9)
C43 C39 C40 C41 -37.0(7)
C46 C42 C43 C39 -178.2(8)
C46 C42 C43 C44 -58.5(11)
C46 C42 C43 C45 64.6(11)
C47 C48 C49 C50 1.5(7)
C48 C47 C51 C50 -53.6(6)
C48 C47 C51 C52 66.0(7)
C48 C47 C51 C53 -171.7(6)
C48 C49 C50 C37 67.4(6)
C48 C49 C50 C51 -36.6(6)
C49 C50 C51 C47 55.5(5)
C49 C50 C51 C52 -63.1(7)
C49 C50 C51 C53 173.2(5)
C50 C37 C38 N10 170.5(5)
C50 C37 C38 C47 -1.6(8)
C51 C47 C48 C49 33.2(6)
C54 C47 C48 C49 161.2(6)
C54 C47 C51 C50 179.0(6)
C54 C47 C51 C52 -61.3(9)
C54 C47 C51 C53 60.9(8)
O100 C101 C102 C103 31.2(10)
C101 O100 C104 C103 31.1(10)
C101 C102 C103 C104 -14.3(12)
C102 C103 C104 O100 -6.6(12)
C104 O100 C101 C102 -35.7(9)
O200 C201 C202 C203 -33(3)
C201 O200 C204 C203 -16(3)
C201 C202 C203 C204 22(3)
C202 C203 C204 O200 -6(3)
C204 O200 C201 C202 29(3)
C211 C212 O213 C214 -161.6(19)
C212 O213 C214 C215 -27(3)
